data_2204312
loop_
_publ_author_name
'Sofield, Chadwick D.'
'Walter, Marc D.'
'Andersen, Richard A.'

_publ_section_title \m~2~-Oxo-bis[bis(\h^5^-1,3-di-<i>tert</i>-butylcyclopentadienyl)titanium(III)]
_journal_issue 10
_journal_name_full 'Acta Crystallographica Section E'
_journal_page_first m1417
_journal_page_last m1419
_journal_paper_doi 10.1107/S1600536804021968
_journal_volume 60
_journal_year 2004
_chemical_formula_iupac '[Ti2 O (C13 H21)4]'
_chemical_formula_moiety 'C52 H84 O Ti2'
_chemical_formula_sum 'C52 H84 O Ti2'
_chemical_formula_weight 820.93
_chemical_name_systematic
;
\m~2~-Oxo-di[bis(\h^5^-1,3-di(tert-butyl)cyclopentadienyl)titanium(III)]
;
_space_group_IT_number 2
_symmetry_cell_setting triclinic
_symmetry_space_group_name_Hall '-P 1'
_symmetry_space_group_name_H-M 'P -1'
_atom_sites_solution_hydrogens geom
_atom_sites_solution_primary direct
_atom_sites_solution_secondary difmap
_cell_angle_alpha 90.196(2)
_cell_angle_beta 101.945(2)
_cell_angle_gamma 103.992(2)
_cell_formula_units_Z 2
_cell_length_a 10.6900(8)
_cell_length_b 11.7225(8)
_cell_length_c 20.2272(13)
_cell_measurement_reflns_used 2932
_cell_measurement_temperature 164(2)
_cell_measurement_theta_max 25
_cell_measurement_theta_min 2
_cell_volume 2402.5(3)
_computing_cell_refinement 'SAINT (Bruker, 2002)'
_computing_data_collection 'SMART (Bruker, 1999)'
_computing_data_reduction SAINT
_computing_molecular_graphics 'ORTEP-3 (Farrugia, 1997)'
_computing_publication_material SHELXL97
_computing_structure_refinement 'SHELXL97 (Sheldrick, 1997)'
_computing_structure_solution 'SHELXS97 (Sheldrick, 1997)'
_diffrn_ambient_temperature 164(2)
_diffrn_measured_fraction_theta_full 0.980
_diffrn_measured_fraction_theta_max 0.85
_diffrn_measurement_device_type 'Bruker SMART CCD area-detector'
_diffrn_measurement_method \w
_diffrn_radiation_monochromator graphite
_diffrn_radiation_source 'fine-focus sealed tube'
_diffrn_radiation_type MoK\a
_diffrn_radiation_wavelength 0.71073
_diffrn_reflns_av_R_equivalents 0.0463
_diffrn_reflns_av_sigmaI/netI 0.1097
_diffrn_reflns_limit_h_max 12
_diffrn_reflns_limit_h_min -12
_diffrn_reflns_limit_k_max 12
_diffrn_reflns_limit_k_min -14
_diffrn_reflns_limit_l_max 24
_diffrn_reflns_limit_l_min -20
_diffrn_reflns_number 10782
_diffrn_reflns_theta_full 23.01
_diffrn_reflns_theta_max 25.56
_diffrn_reflns_theta_min 2.01
_diffrn_standards_decay_% 0
_diffrn_standards_interval_count 0
_diffrn_standards_number 0
_exptl_absorpt_coefficient_mu 0.367
_exptl_absorpt_correction_T_max 0.9643
_exptl_absorpt_correction_T_min 0.8980
_exptl_absorpt_correction_type multi-scan
_exptl_absorpt_process_details '(Blessing, 1995)'
_exptl_crystal_colour red-brown
_exptl_crystal_density_diffrn 1.135
_exptl_crystal_density_meas ?
_exptl_crystal_density_method .
_exptl_crystal_description needle
_exptl_crystal_F_000 896
_exptl_crystal_size_max 0.30
_exptl_crystal_size_mid 0.25
_exptl_crystal_size_min 0.10
_refine_diff_density_max 1.237
_refine_diff_density_min -0.400
_refine_ls_extinction_method none
_refine_ls_goodness_of_fit_ref 0.993
_refine_ls_hydrogen_treatment constr
_refine_ls_matrix_type full
_refine_ls_number_parameters 523
_refine_ls_number_reflns 7637
_refine_ls_number_restraints 0
_refine_ls_restrained_S_all 0.993
_refine_ls_R_factor_all 0.1072
_refine_ls_R_factor_gt 0.0646
_refine_ls_shift/su_max 0.001
_refine_ls_shift/su_mean 0.000
_refine_ls_structure_factor_coef Fsqd
_refine_ls_weighting_details 'calc w = 1/[\s^2^(Fo^2^)+(0.0907P)^2^] where P=(Fo^2^+2Fc^2^)/3'
_refine_ls_weighting_scheme calc
_refine_ls_wR_factor_gt 0.1613
_refine_ls_wR_factor_ref 0.1743
_reflns_number_gt 4690
_reflns_number_total 7637
_reflns_threshold_expression I>2\s(I)
_cod_data_source_file cv6367.cif
_cod_data_source_block I
_cod_original_sg_symbol_H-M P-1
_cod_database_code 2204312
_cod_database_fobs_code 2204312

loop_
_symmetry_equiv_pos_as_xyz
'x, y, z'
'-x, -y, -z'

loop_
_atom_site_label
_atom_site_fract_x
_atom_site_fract_y
_atom_site_fract_z
_atom_site_U_iso_or_equiv
_atom_site_adp_type
_atom_site_calc_flag
_atom_site_refinement_flags
_atom_site_occupancy
_atom_site_type_symbol
Ti1 0.02541(7) 0.60861(7) 0.57296(4) 0.0191(2) Uani d . 1 Ti
Ti2 -0.03979(8) 0.88961(7) 0.06426(4) 0.0209(2) Uani d . 1 Ti
O1 0.0000 0.5000 0.5000 0.0225(10) Uani d S 1 O
O2 0.0000 1.0000 0.0000 0.0247(10) Uani d S 1 O
C1 0.1907(4) 0.7800(4) 0.5472(2) 0.0212(10) Uani d . 1 C
C2 0.0777(4) 0.7627(4) 0.4939(2) 0.0196(10) Uani d . 1 C
H2 0.0744 0.7398 0.4484 0.023 Uiso calc R 1 H
C3 -0.0302(4) 0.7843(4) 0.5185(2) 0.0204(10) Uani d . 1 C
C4 0.0178(4) 0.8113(4) 0.5883(2) 0.0230(10) Uani d . 1 C
H4 -0.0324 0.8288 0.6188 0.028 Uiso calc R 1 H
C5 0.1506(4) 0.8086(4) 0.6061(2) 0.0248(11) Uani d . 1 C
H5 0.2046 0.8234 0.6504 0.030 Uiso calc R 1 H
C6 0.1121(4) 0.5534(4) 0.6897(2) 0.0209(10) Uani d . 1 C
C7 0.0159(4) 0.6147(4) 0.6961(2) 0.0230(11) Uani d . 1 C
H7 0.0328 0.6876 0.7211 0.028 Uiso calc R 1 H
C8 -0.1113(4) 0.5496(4) 0.6591(2) 0.0210(10) Uani d . 1 C
C9 -0.0898(4) 0.4500(4) 0.6290(2) 0.0222(10) Uani d . 1 C
H9 -0.1559 0.3906 0.6008 0.027 Uiso calc R 1 H
C10 0.0443(4) 0.4520(4) 0.6470(2) 0.0226(10) Uani d . 1 C
H10 0.0837 0.3943 0.6328 0.027 Uiso calc R 1 H
C11 0.0296(4) 0.7169(4) 0.0267(2) 0.0224(10) Uani d . 1 C
C12 -0.0668(4) 0.7408(4) -0.0267(2) 0.0233(11) Uani d . 1 C
H12 -0.0513 0.7655 -0.0696 0.028 Uiso calc R 1 H
C13 -0.1902(4) 0.7227(4) -0.0073(2) 0.0220(10) Uani d . 1 C
C14 -0.1675(4) 0.6891(4) 0.0599(2) 0.0244(11) Uani d . 1 C
H14 -0.2322 0.6710 0.0867 0.029 Uiso calc R 1 H
C15 -0.0345(4) 0.6863(4) 0.0814(2) 0.0248(11) Uani d . 1 C
H15 0.0055 0.6673 0.1251 0.030 Uiso calc R 1 H
C16 0.0665(4) 0.9405(4) 0.1871(2) 0.0248(11) Uani d . 1 C
C17 -0.0641(4) 0.8776(4) 0.1857(2) 0.0239(11) Uani d . 1 C
H17 -0.0880 0.8031 0.2043 0.029 Uiso calc R 1 H
C18 -0.1548(4) 0.9394(4) 0.1531(2) 0.0249(11) Uani d . 1 C
C19 -0.0776(4) 1.0421(4) 0.1312(2) 0.0239(11) Uani d . 1 C
H19 -0.1108 1.1014 0.1067 0.029 Uiso calc R 1 H
C20 0.0563(4) 1.0420(4) 0.1517(2) 0.0238(11) Uani d . 1 C
H20 0.1284 1.1011 0.1431 0.029 Uiso calc R 1 H
C21 0.3328(4) 0.7839(4) 0.5398(2) 0.0223(10) Uani d . 1 C
C22 0.3568(5) 0.6609(4) 0.5395(3) 0.0344(12) Uani d . 1 C
H22A 0.2948 0.6122 0.5015 0.052 Uiso calc R 1 H
H22B 0.3438 0.6252 0.5820 0.052 Uiso calc R 1 H
H22C 0.4474 0.6664 0.5347 0.052 Uiso calc R 1 H
C23 0.4318(5) 0.8617(5) 0.5976(3) 0.0474(15) Uani d . 1 C
H23A 0.5217 0.8670 0.5917 0.071 Uiso calc R 1 H
H23B 0.4212 0.8273 0.6409 0.071 Uiso calc R 1 H
H23C 0.4160 0.9406 0.5975 0.071 Uiso calc R 1 H
C24 0.3548(5) 0.8394(4) 0.4733(2) 0.0332(12) Uani d . 1 C
H24A 0.4443 0.8413 0.4681 0.050 Uiso calc R 1 H
H24B 0.3435 0.9199 0.4741 0.050 Uiso calc R 1 H
H24C 0.2905 0.7927 0.4353 0.050 Uiso calc R 1 H
C25 -0.1632(4) 0.7941(4) 0.4752(2) 0.0235(11) Uani d . 1 C
C26 -0.1441(5) 0.8395(4) 0.4060(2) 0.0332(12) Uani d . 1 C
H26A -0.0786 0.9155 0.4125 0.050 Uiso calc R 1 H
H26B -0.2282 0.8492 0.3795 0.050 Uiso calc R 1 H
H26C -0.1131 0.7828 0.3819 0.050 Uiso calc R 1 H
C27 -0.2156(5) 0.8844(5) 0.5097(3) 0.0374(13) Uani d . 1 C
H27A -0.2316 0.8572 0.5536 0.056 Uiso calc R 1 H
H27B -0.2984 0.8932 0.4810 0.056 Uiso calc R 1 H
H27C -0.1504 0.9606 0.5163 0.056 Uiso calc R 1 H
C28 -0.2646(4) 0.6750(4) 0.4647(2) 0.0315(12) Uani d . 1 C
H28A -0.2319 0.6183 0.4417 0.047 Uiso calc R 1 H
H28B -0.3481 0.6840 0.4371 0.047 Uiso calc R 1 H
H28C -0.2788 0.6466 0.5088 0.047 Uiso calc R 1 H
C29 0.2457(4) 0.5687(4) 0.7395(2) 0.0274(11) Uani d . 1 C
C30 0.3399(5) 0.5133(7) 0.7112(3) 0.067(2) Uani d . 1 C
H30A 0.3626 0.5551 0.6717 0.101 Uiso calc R 1 H
H30B 0.2974 0.4304 0.6976 0.101 Uiso calc R 1 H
H30C 0.4203 0.5189 0.7459 0.101 Uiso calc R 1 H
C31 0.3092(6) 0.6965(5) 0.7626(3) 0.072(2) Uani d . 1 C
H31A 0.3829 0.7010 0.8013 0.107 Uiso calc R 1 H
H31B 0.2438 0.7325 0.7760 0.107 Uiso calc R 1 H
H31C 0.3421 0.7388 0.7255 0.107 Uiso calc R 1 H
C32 0.2148(5) 0.5018(5) 0.8014(2) 0.0382(13) Uani d . 1 C
H32A 0.2961 0.5119 0.8362 0.057 Uiso calc R 1 H
H32B 0.1781 0.4179 0.7881 0.057 Uiso calc R 1 H
H32C 0.1506 0.5327 0.8194 0.057 Uiso calc R 1 H
C33 -0.2430(4) 0.5627(4) 0.6731(2) 0.0261(11) Uani d . 1 C
C34 -0.3604(4) 0.4898(5) 0.6216(3) 0.0359(13) Uani d . 1 C
H34A -0.4426 0.4989 0.6327 0.054 Uiso calc R 1 H
H34B -0.3585 0.4067 0.6228 0.054 Uiso calc R 1 H
H34C -0.3555 0.5170 0.5762 0.054 Uiso calc R 1 H
C35 -0.2512(5) 0.6908(4) 0.6765(3) 0.0390(13) Uani d . 1 C
H35A -0.1741 0.7372 0.7089 0.059 Uiso calc R 1 H
H35B -0.3319 0.6950 0.6912 0.059 Uiso calc R 1 H
H35C -0.2528 0.7225 0.6317 0.059 Uiso calc R 1 H
C36 -0.2509(5) 0.5120(5) 0.7430(2) 0.0363(13) Uani d . 1 C
H36A -0.1786 0.5591 0.7777 0.054 Uiso calc R 1 H
H36B -0.2435 0.4303 0.7420 0.054 Uiso calc R 1 H
H36C -0.3356 0.5144 0.7537 0.054 Uiso calc R 1 H
C37 0.1690(4) 0.7080(4) 0.0219(2) 0.0230(11) Uani d . 1 C
C38 0.2137(5) 0.6198(5) 0.0711(3) 0.0468(15) Uani d . 1 C
H38A 0.2128 0.6447 0.1172 0.070 Uiso calc R 1 H
H38B 0.3033 0.6164 0.0686 0.070 Uiso calc R 1 H
H38C 0.1535 0.5417 0.0589 0.070 Uiso calc R 1 H
C39 0.2666(5) 0.8275(4) 0.0360(3) 0.0353(13) Uani d . 1 C
H39A 0.2325 0.8846 0.0069 0.053 Uiso calc R 1 H
H39B 0.3513 0.8218 0.0266 0.053 Uiso calc R 1 H
H39C 0.2791 0.8533 0.0835 0.053 Uiso calc R 1 H
C40 0.1641(5) 0.6619(4) -0.0499(2) 0.0358(13) Uani d . 1 C
H40A 0.0961 0.5877 -0.0610 0.054 Uiso calc R 1 H
H40B 0.2500 0.6485 -0.0524 0.054 Uiso calc R 1 H
H40C 0.1430 0.7200 -0.0823 0.054 Uiso calc R 1 H
C41 -0.3234(4) 0.7196(4) -0.0540(2) 0.0259(11) Uani d . 1 C
C42 -0.4341(5) 0.6335(5) -0.0290(3) 0.0494(15) Uani d . 1 C
H42A -0.4132 0.5567 -0.0237 0.074 Uiso calc R 1 H
H42B -0.5175 0.6249 -0.0620 0.074 Uiso calc R 1 H
H42C -0.4425 0.6638 0.0147 0.074 Uiso calc R 1 H
C43 -0.3514(5) 0.8412(4) -0.0591(3) 0.0373(13) Uani d . 1 C
H43A -0.3620 0.8679 -0.0151 0.056 Uiso calc R 1 H
H43B -0.4327 0.8369 -0.0931 0.056 Uiso calc R 1 H
H43C -0.2777 0.8968 -0.0725 0.056 Uiso calc R 1 H
C44 -0.3230(5) 0.6717(4) -0.1248(2) 0.0344(12) Uani d . 1 C
H44A -0.2567 0.7266 -0.1439 0.052 Uiso calc R 1 H
H44B -0.4104 0.6630 -0.1542 0.052 Uiso calc R 1 H
H44C -0.3017 0.5948 -0.1213 0.052 Uiso calc R 1 H
C45 0.1884(4) 0.9231(4) 0.2373(2) 0.0270(11) Uani d . 1 C
C46 0.3162(5) 1.0015(5) 0.2214(3) 0.0440(14) Uani d . 1 C
H46A 0.3927 0.9896 0.2542 0.066 Uiso calc R 1 H
H46B 0.3136 1.0844 0.2243 0.066 Uiso calc R 1 H
H46C 0.3231 0.9803 0.1756 0.066 Uiso calc R 1 H
C47 0.1987(6) 0.7965(5) 0.2399(3) 0.0508(16) Uani d . 1 C
H47A 0.1198 0.7473 0.2524 0.076 Uiso calc R 1 H
H47B 0.2772 0.7916 0.2737 0.076 Uiso calc R 1 H
H47C 0.2057 0.7686 0.1954 0.076 Uiso calc R 1 H
C48 0.1778(5) 0.9668(5) 0.3072(2) 0.0415(14) Uani d . 1 C
H48A 0.1036 0.9134 0.3215 0.062 Uiso calc R 1 H
H48B 0.1633 1.0462 0.3045 0.062 Uiso calc R 1 H
H48C 0.2597 0.9685 0.3401 0.062 Uiso calc R 1 H
C49 -0.2970(5) 0.9234(4) 0.1630(2) 0.0305(12) Uani d . 1 C
C50 -0.3718(5) 0.9960(5) 0.1153(3) 0.0401(13) Uani d . 1 C
H50A -0.3228 1.0789 0.1213 0.060 Uiso calc R 1 H
H50B -0.4593 0.9884 0.1253 0.060 Uiso calc R 1 H
H50C -0.3817 0.9675 0.0684 0.060 Uiso calc R 1 H
C51 -0.3760(5) 0.7964(5) 0.1557(3) 0.0533(17) Uani d . 1 C
H51A -0.3899 0.7660 0.1089 0.080 Uiso calc R 1 H
H51B -0.4616 0.7916 0.1674 0.080 Uiso calc R 1 H
H51C -0.3276 0.7493 0.1862 0.080 Uiso calc R 1 H
C52 -0.2795(6) 0.9731(5) 0.2358(3) 0.0477(15) Uani d . 1 C
H52A -0.2328 0.9266 0.2676 0.072 Uiso calc R 1 H
H52B -0.3663 0.9689 0.2458 0.072 Uiso calc R 1 H
H52C -0.2282 1.0553 0.2404 0.072 Uiso calc R 1 H

loop_
_atom_site_aniso_label
_atom_site_aniso_U_11
_atom_site_aniso_U_22
_atom_site_aniso_U_33
_atom_site_aniso_U_12
_atom_site_aniso_U_13
_atom_site_aniso_U_23
Ti1 0.0182(5) 0.0220(5) 0.0194(5) 0.0077(4) 0.0061(3) -0.0002(3)
Ti2 0.0201(5) 0.0221(5) 0.0228(5) 0.0076(4) 0.0071(3) 0.0018(4)
O1 0.023(2) 0.025(2) 0.019(2) 0.003(2) 0.0077(18) -0.0016(19)
O2 0.028(3) 0.022(2) 0.026(2) 0.008(2) 0.0071(19) -0.0019(19)
C1 0.025(3) 0.017(2) 0.023(3) 0.007(2) 0.005(2) 0.0027(19)
C2 0.019(2) 0.015(2) 0.025(2) 0.0044(19) 0.0047(19) -0.0016(19)
C3 0.020(2) 0.014(2) 0.029(3) 0.0067(19) 0.006(2) -0.002(2)
C4 0.023(3) 0.024(3) 0.028(3) 0.015(2) 0.008(2) 0.001(2)
C5 0.027(3) 0.022(3) 0.022(3) 0.004(2) 0.000(2) -0.002(2)
C6 0.015(2) 0.032(3) 0.017(2) 0.007(2) 0.0049(18) 0.003(2)
C7 0.022(3) 0.030(3) 0.019(2) 0.008(2) 0.008(2) -0.003(2)
C8 0.023(3) 0.022(2) 0.019(2) 0.007(2) 0.0078(19) 0.0039(19)
C9 0.022(3) 0.019(2) 0.027(3) 0.004(2) 0.010(2) 0.001(2)
C10 0.024(3) 0.026(3) 0.024(3) 0.016(2) 0.007(2) 0.002(2)
C11 0.020(2) 0.019(2) 0.029(3) 0.004(2) 0.008(2) -0.001(2)
C12 0.024(3) 0.024(3) 0.023(3) 0.006(2) 0.008(2) 0.003(2)
C13 0.015(2) 0.025(3) 0.029(3) 0.007(2) 0.007(2) 0.000(2)
C14 0.020(3) 0.024(3) 0.032(3) 0.007(2) 0.011(2) 0.004(2)
C15 0.030(3) 0.022(3) 0.021(2) 0.007(2) 0.003(2) 0.001(2)
C16 0.026(3) 0.026(3) 0.023(3) 0.011(2) 0.002(2) -0.003(2)
C17 0.029(3) 0.023(3) 0.025(3) 0.010(2) 0.013(2) 0.002(2)
C18 0.033(3) 0.023(3) 0.022(3) 0.010(2) 0.009(2) -0.001(2)
C19 0.026(3) 0.024(3) 0.027(3) 0.013(2) 0.009(2) 0.003(2)
C20 0.026(3) 0.021(3) 0.024(3) 0.004(2) 0.010(2) 0.000(2)
C21 0.017(2) 0.027(3) 0.023(3) 0.005(2) 0.0051(19) 0.003(2)
C22 0.029(3) 0.040(3) 0.041(3) 0.017(2) 0.013(2) 0.011(2)
C23 0.027(3) 0.063(4) 0.049(4) 0.006(3) 0.008(3) -0.009(3)
C24 0.025(3) 0.037(3) 0.043(3) 0.013(2) 0.013(2) 0.010(2)
C25 0.022(3) 0.026(3) 0.028(3) 0.014(2) 0.007(2) 0.001(2)
C26 0.028(3) 0.040(3) 0.038(3) 0.020(2) 0.005(2) 0.006(2)
C27 0.031(3) 0.045(3) 0.043(3) 0.027(3) 0.006(2) -0.002(3)
C28 0.023(3) 0.035(3) 0.036(3) 0.007(2) 0.003(2) 0.004(2)
C29 0.024(3) 0.035(3) 0.025(3) 0.013(2) 0.003(2) 0.007(2)
C30 0.036(3) 0.150(7) 0.031(3) 0.053(4) 0.005(3) 0.009(4)
C31 0.040(4) 0.048(4) 0.094(5) -0.006(3) -0.039(4) 0.022(4)
C32 0.037(3) 0.050(3) 0.029(3) 0.017(3) 0.004(2) 0.005(3)
C33 0.026(3) 0.027(3) 0.034(3) 0.015(2) 0.014(2) 0.002(2)
C34 0.025(3) 0.044(3) 0.044(3) 0.012(2) 0.014(2) 0.002(3)
C35 0.031(3) 0.039(3) 0.057(4) 0.017(3) 0.022(3) 0.004(3)
C36 0.036(3) 0.044(3) 0.038(3) 0.016(3) 0.021(2) 0.002(3)
C37 0.017(2) 0.028(3) 0.028(3) 0.012(2) 0.005(2) 0.000(2)
C38 0.043(3) 0.054(4) 0.055(4) 0.028(3) 0.017(3) 0.015(3)
C39 0.026(3) 0.039(3) 0.043(3) 0.010(2) 0.010(2) -0.005(2)
C40 0.025(3) 0.042(3) 0.045(3) 0.014(2) 0.010(2) -0.007(3)
C41 0.018(3) 0.030(3) 0.029(3) 0.005(2) 0.005(2) 0.001(2)
C42 0.028(3) 0.063(4) 0.053(4) 0.006(3) 0.006(3) 0.008(3)
C43 0.032(3) 0.042(3) 0.042(3) 0.021(3) 0.003(2) -0.004(3)
C44 0.024(3) 0.035(3) 0.040(3) 0.008(2) -0.003(2) -0.007(2)
C45 0.027(3) 0.029(3) 0.025(3) 0.009(2) 0.002(2) 0.000(2)
C46 0.022(3) 0.070(4) 0.036(3) 0.011(3) -0.003(2) -0.001(3)
C47 0.050(4) 0.046(4) 0.051(4) 0.024(3) -0.017(3) -0.003(3)
C48 0.045(3) 0.050(4) 0.032(3) 0.020(3) 0.004(2) 0.001(3)
C49 0.030(3) 0.036(3) 0.032(3) 0.016(2) 0.013(2) 0.002(2)
C50 0.029(3) 0.057(4) 0.041(3) 0.019(3) 0.012(2) 0.003(3)
C51 0.034(3) 0.043(4) 0.092(5) 0.008(3) 0.037(3) 0.001(3)
C52 0.052(4) 0.072(4) 0.035(3) 0.033(3) 0.022(3) 0.009(3)

loop_
_atom_type_symbol
_atom_type_description
_atom_type_scat_dispersion_real
_atom_type_scat_dispersion_imag
_atom_type_scat_source
C C 0.0033 0.0016 'International Tables Vol C Tables 4.2.6.8 and 6.1.1.4'
H H 0.0000 0.0000 'International Tables Vol C Tables 4.2.6.8 and 6.1.1.4'
O O 0.0106 0.0060 'International Tables Vol C Tables 4.2.6.8 and 6.1.1.4'
Ti Ti 0.2776 0.4457 'International Tables Vol C Tables 4.2.6.8 and 6.1.1.4'

loop_
_geom_angle_atom_site_label_1
_geom_angle_atom_site_label_2
_geom_angle_atom_site_label_3
_geom_angle_site_symmetry_3
_geom_angle
_geom_angle_publ_flag
O1 Ti1 C10 . 87.99(11) ?
O1 Ti1 C9 . 87.32(11) ?
C10 Ti1 C9 . 33.96(14) ?
O1 Ti1 C5 . 136.85(11) ?
C10 Ti1 C5 . 121.27(15) ?
C9 Ti1 C5 . 135.01(15) ?
O1 Ti1 C4 . 137.03(11) ?
C10 Ti1 C4 . 134.64(15) ?
C9 Ti1 C4 . 123.58(15) ?
C5 Ti1 C4 . 33.63(14) ?
O1 Ti1 C2 . 86.49(10) ?
C10 Ti1 C2 . 161.17(14) ?
C9 Ti1 C2 . 162.88(15) ?
C5 Ti1 C2 . 55.24(14) ?
C4 Ti1 C2 . 54.90(15) ?
O1 Ti1 C1 . 103.39(10) ?
C10 Ti1 C1 . 132.11(15) ?
C9 Ti1 C1 . 163.22(15) ?
C5 Ti1 C1 . 33.57(14) ?
C4 Ti1 C1 . 55.62(15) ?
C2 Ti1 C1 . 33.41(13) ?
O1 Ti1 C3 . 103.91(10) ?
C10 Ti1 C3 . 164.03(15) ?
C9 Ti1 C3 . 134.41(15) ?
C5 Ti1 C3 . 55.92(14) ?
C4 Ti1 C3 . 33.33(14) ?
C2 Ti1 C3 . 33.44(13) ?
C1 Ti1 C3 . 56.05(14) ?
O1 Ti1 C8 . 117.09(11) ?
C10 Ti1 C8 . 55.72(14) ?
C9 Ti1 C8 . 33.27(14) ?
C5 Ti1 C8 . 105.89(15) ?
C4 Ti1 C8 . 90.48(15) ?
C2 Ti1 C8 . 141.86(14) ?
C1 Ti1 C8 . 139.46(14) ?
C3 Ti1 C8 . 108.69(14) ?
O1 Ti1 C6 . 118.59(11) ?
C10 Ti1 C6 . 33.52(14) ?
C9 Ti1 C6 . 55.83(14) ?
C5 Ti1 C6 . 88.20(15) ?
C4 Ti1 C6 . 104.04(15) ?
C2 Ti1 C6 . 140.37(14) ?
C1 Ti1 C6 . 107.40(14) ?
C3 Ti1 C6 . 137.37(14) ?
C8 Ti1 C6 . 55.62(14) ?
O1 Ti1 C7 . 140.52(11) ?
C10 Ti1 C7 . 54.78(15) ?
C9 Ti1 C7 . 54.90(15) ?
C5 Ti1 C7 . 80.15(15) ?
C4 Ti1 C7 . 80.19(15) ?
C2 Ti1 C7 . 132.99(15) ?
C1 Ti1 C7 . 111.28(14) ?
C3 Ti1 C7 . 110.77(15) ?
C8 Ti1 C7 . 33.33(14) ?
C6 Ti1 C7 . 32.80(13) ?
O2 Ti2 C20 . 89.17(11) ?
O2 Ti2 C19 . 88.74(11) ?
C20 Ti2 C19 . 34.14(15) ?
O2 Ti2 C14 . 135.27(11) ?
C20 Ti2 C14 . 134.75(16) ?
C19 Ti2 C14 . 121.58(16) ?
O2 Ti2 C15 . 136.80(11) ?
C20 Ti2 C15 . 122.37(15) ?
C19 Ti2 C15 . 134.18(16) ?
C14 Ti2 C15 . 33.86(14) ?
O2 Ti2 C13 . 101.75(11) ?
C20 Ti2 C13 . 163.29(15) ?
C19 Ti2 C13 . 132.33(15) ?
C14 Ti2 C13 . 33.63(14) ?
C15 Ti2 C13 . 56.31(15) ?
O2 Ti2 C12 . 85.44(11) ?
C20 Ti2 C12 . 162.30(15) ?
C19 Ti2 C12 . 161.78(15) ?
C14 Ti2 C12 . 55.16(15) ?
C15 Ti2 C12 . 55.26(15) ?
C13 Ti2 C12 . 33.67(14) ?
O2 Ti2 C11 . 103.42(11) ?
C20 Ti2 C11 . 133.76(15) ?
C19 Ti2 C11 . 163.81(15) ?
C14 Ti2 C11 . 55.83(15) ?
C15 Ti2 C11 . 33.64(15) ?
C13 Ti2 C11 . 56.21(14) ?
C12 Ti2 C11 . 33.17(14) ?
O2 Ti2 C16 . 119.39(11) ?
C20 Ti2 C16 . 33.21(14) ?
C19 Ti2 C16 . 55.55(15) ?
C14 Ti2 C16 . 105.20(15) ?
C15 Ti2 C16 . 89.42(15) ?
C13 Ti2 C16 . 138.82(15) ?
C12 Ti2 C16 . 141.38(15) ?
C11 Ti2 C16 . 108.54(14) ?
O2 Ti2 C18 . 118.77(11) ?
C20 Ti2 C18 . 55.62(15) ?
C19 Ti2 C18 . 33.35(15) ?
C14 Ti2 C18 . 88.66(15) ?
C15 Ti2 C18 . 103.96(15) ?
C13 Ti2 C18 . 107.73(15) ?
C12 Ti2 C18 . 140.89(15) ?
C11 Ti2 C18 . 137.60(15) ?
C16 Ti2 C18 . 54.93(14) ?
O2 Ti2 C17 . 141.16(11) ?
C20 Ti2 C17 . 54.17(15) ?
C19 Ti2 C17 . 54.21(15) ?
C14 Ti2 C17 . 80.67(15) ?
C15 Ti2 C17 . 80.22(15) ?
C13 Ti2 C17 . 111.68(15) ?
C12 Ti2 C17 . 133.39(15) ?
C11 Ti2 C17 . 111.26(15) ?
C16 Ti2 C17 . 32.44(14) ?
C18 Ti2 C17 . 32.41(14) ?
Ti1 O1 Ti1 2_566 180.0 y
Ti2 O2 Ti2 2_575 180.0 y
Cg1 Ti1 Cg2 . 132.43 y
Cg3 Ti2 Cg4 . 132.23 y
C5 C1 C2 . 106.0(4) ?
C5 C1 C21 . 127.2(4) ?
C2 C1 C21 . 126.2(4) ?
C5 C1 Ti1 . 71.1(2) ?
C2 C1 Ti1 . 72.7(2) ?
C21 C1 Ti1 . 127.3(3) ?
C1 C2 C3 . 110.2(4) ?
C1 C2 Ti1 . 73.9(3) ?
C3 C2 Ti1 . 74.2(2) ?
C1 C2 H2 . 124.9 ?
C3 C2 H2 . 124.9 ?
Ti1 C2 H2 . 118.7 ?
C4 C3 C2 . 105.3(4) ?
C4 C3 C25 . 127.8(4) ?
C2 C3 C25 . 126.2(4) ?
C4 C3 Ti1 . 70.9(2) ?
C2 C3 Ti1 . 72.4(2) ?
C25 C3 Ti1 . 128.0(3) ?
C5 C4 C3 . 109.9(4) ?
C5 C4 Ti1 . 73.1(2) ?
C3 C4 Ti1 . 75.7(2) ?
C5 C4 H4 . 125.0 ?
C3 C4 H4 . 125.0 ?
Ti1 C4 H4 . 117.9 ?
C4 C5 C1 . 108.5(4) ?
C4 C5 Ti1 . 73.3(2) ?
C1 C5 Ti1 . 75.3(2) ?
C4 C5 H5 . 125.7 ?
C1 C5 H5 . 125.7 ?
Ti1 C5 H5 . 117.6 ?
C10 C6 C7 . 106.0(4) ?
C10 C6 C29 . 125.6(4) ?
C7 C6 C29 . 124.6(4) ?
C10 C6 Ti1 . 69.1(2) ?
C7 C6 Ti1 . 74.3(2) ?
C29 C6 Ti1 . 138.5(3) ?
C6 C7 C8 . 109.5(4) ?
C6 C7 Ti1 . 72.9(2) ?
C8 C7 Ti1 . 72.5(2) ?
C6 C7 H7 . 125.3 ?
C8 C7 H7 . 125.3 ?
Ti1 C7 H7 . 120.9 ?
C9 C8 C7 . 105.9(4) ?
C9 C8 C33 . 126.2(4) ?
C7 C8 C33 . 124.1(4) ?
C9 C8 Ti1 . 69.5(2) ?
C7 C8 Ti1 . 74.1(2) ?
C33 C8 Ti1 . 138.3(3) ?
C10 C9 C8 . 109.4(4) ?
C10 C9 Ti1 . 72.9(3) ?
C8 C9 Ti1 . 77.2(3) ?
C10 C9 H9 . 125.3 ?
C8 C9 H9 . 125.3 ?
Ti1 C9 H9 . 116.4 ?
C9 C10 C6 . 109.2(4) ?
C9 C10 Ti1 . 73.1(2) ?
C6 C10 Ti1 . 77.4(3) ?
C9 C10 H10 . 125.4 ?
C6 C10 H10 . 125.4 ?
Ti1 C10 H10 . 116.1 ?
C12 C11 C15 . 106.0(4) ?
C12 C11 C37 . 125.8(4) ?
C15 C11 C37 . 127.6(4) ?
C12 C11 Ti2 . 72.3(2) ?
C15 C11 Ti2 . 70.7(2) ?
C37 C11 Ti2 . 128.5(3) ?
C11 C12 C13 . 110.4(4) ?
C11 C12 Ti2 . 74.6(3) ?
C13 C12 Ti2 . 73.0(3) ?
C11 C12 H12 . 124.8 ?
C13 C12 H12 . 124.8 ?
Ti2 C12 H12 . 119.3 ?
C14 C13 C12 . 105.6(4) ?
C14 C13 C41 . 127.2(4) ?
C12 C13 C41 . 126.4(4) ?
C14 C13 Ti2 . 71.5(2) ?
C12 C13 Ti2 . 73.4(2) ?
C41 C13 Ti2 . 127.7(3) ?
C15 C14 C13 . 109.7(4) ?
C15 C14 Ti2 . 73.6(3) ?
C13 C14 Ti2 . 74.9(3) ?
C15 C14 H14 . 125.2 ?
C13 C14 H14 . 125.2 ?
Ti2 C14 H14 . 118.1 ?
C14 C15 C11 . 108.2(4) ?
C14 C15 Ti2 . 72.5(3) ?
C11 C15 Ti2 . 75.6(3) ?
C14 C15 H15 . 125.9 ?
C11 C15 H15 . 125.9 ?
Ti2 C15 H15 . 117.9 ?
C20 C16 C17 . 105.6(4) ?
C20 C16 C45 . 126.4(4) ?
C17 C16 C45 . 124.9(4) ?
C20 C16 Ti2 . 68.6(2) ?
C17 C16 Ti2 . 74.2(2) ?
C45 C16 Ti2 . 137.4(3) ?
C18 C17 C16 . 111.1(4) ?
C18 C17 Ti2 . 73.5(2) ?
C16 C17 Ti2 . 73.4(3) ?
C18 C17 H17 . 124.5 ?
C16 C17 H17 . 124.5 ?
Ti2 C17 H17 . 120.2 ?
C17 C18 C19 . 105.5(4) ?
C17 C18 C49 . 125.5(4) ?
C19 C18 C49 . 125.4(4) ?
C17 C18 Ti2 . 74.1(3) ?
C19 C18 Ti2 . 68.8(2) ?
C49 C18 Ti2 . 138.3(3) ?
C20 C19 C18 . 108.7(4) ?
C20 C19 Ti2 . 72.7(2) ?
C18 C19 Ti2 . 77.9(3) ?
C20 C19 H19 . 125.7 ?
C18 C19 H19 . 125.7 ?
Ti2 C19 H19 . 115.8 ?
C19 C20 C16 . 109.1(4) ?
C19 C20 Ti2 . 73.2(2) ?
C16 C20 Ti2 . 78.2(3) ?
C19 C20 H20 . 125.5 ?
C16 C20 H20 . 125.5 ?
Ti2 C20 H20 . 115.2 ?
C22 C21 C23 . 109.9(4) ?
C22 C21 C24 . 109.0(4) ?
C23 C21 C24 . 107.7(4) ?
C22 C21 C1 . 111.4(4) ?
C23 C21 C1 . 109.6(4) ?
C24 C21 C1 . 109.2(3) ?
C21 C22 H22A . 109.5 ?
C21 C22 H22B . 109.5 ?
H22A C22 H22B . 109.5 ?
C21 C22 H22C . 109.5 ?
H22A C22 H22C . 109.5 ?
H22B C22 H22C . 109.5 ?
C21 C23 H23A . 109.5 ?
C21 C23 H23B . 109.5 ?
H23A C23 H23B . 109.5 ?
C21 C23 H23C . 109.5 ?
H23A C23 H23C . 109.5 ?
H23B C23 H23C . 109.5 ?
C21 C24 H24A . 109.5 ?
C21 C24 H24B . 109.5 ?
H24A C24 H24B . 109.5 ?
C21 C24 H24C . 109.5 ?
H24A C24 H24C . 109.5 ?
H24B C24 H24C . 109.5 ?
C28 C25 C26 . 109.2(4) ?
C28 C25 C27 . 109.7(4) ?
C26 C25 C27 . 107.1(4) ?
C28 C25 C3 . 111.3(4) ?
C26 C25 C3 . 109.8(4) ?
C27 C25 C3 . 109.6(4) ?
C25 C26 H26A . 109.5 ?
C25 C26 H26B . 109.5 ?
H26A C26 H26B . 109.5 ?
C25 C26 H26C . 109.5 ?
H26A C26 H26C . 109.5 ?
H26B C26 H26C . 109.5 ?
C25 C27 H27A . 109.5 ?
C25 C27 H27B . 109.5 ?
H27A C27 H27B . 109.5 ?
C25 C27 H27C . 109.5 ?
H27A C27 H27C . 109.5 ?
H27B C27 H27C . 109.5 ?
C25 C28 H28A . 109.5 ?
C25 C28 H28B . 109.5 ?
H28A C28 H28B . 109.5 ?
C25 C28 H28C . 109.5 ?
H28A C28 H28C . 109.5 ?
H28B C28 H28C . 109.5 ?
C31 C29 C30 . 111.1(5) ?
C31 C29 C32 . 107.9(4) ?
C30 C29 C32 . 107.5(4) ?
C31 C29 C6 . 112.1(4) ?
C30 C29 C6 . 112.2(4) ?
C32 C29 C6 . 105.7(4) ?
C29 C30 H30A . 109.5 ?
C29 C30 H30B . 109.5 ?
H30A C30 H30B . 109.5 ?
C29 C30 H30C . 109.5 ?
H30A C30 H30C . 109.5 ?
H30B C30 H30C . 109.5 ?
C29 C31 H31A . 109.5 ?
C29 C31 H31B . 109.5 ?
H31A C31 H31B . 109.5 ?
C29 C31 H31C . 109.5 ?
H31A C31 H31C . 109.5 ?
H31B C31 H31C . 109.5 ?
C29 C32 H32A . 109.5 ?
C29 C32 H32B . 109.5 ?
H32A C32 H32B . 109.5 ?
C29 C32 H32C . 109.5 ?
H32A C32 H32C . 109.5 ?
H32B C32 H32C . 109.5 ?
C34 C33 C35 . 110.2(4) ?
C34 C33 C8 . 111.7(4) ?
C35 C33 C8 . 112.9(4) ?
C34 C33 C36 . 107.4(4) ?
C35 C33 C36 . 108.5(4) ?
C8 C33 C36 . 105.8(4) ?
C33 C34 H34A . 109.5 ?
C33 C34 H34B . 109.5 ?
H34A C34 H34B . 109.5 ?
C33 C34 H34C . 109.5 ?
H34A C34 H34C . 109.5 ?
H34B C34 H34C . 109.5 ?
C33 C35 H35A . 109.5 ?
C33 C35 H35B . 109.5 ?
H35A C35 H35B . 109.5 ?
C33 C35 H35C . 109.5 ?
H35A C35 H35C . 109.5 ?
H35B C35 H35C . 109.5 ?
C33 C36 H36A . 109.5 ?
C33 C36 H36B . 109.5 ?
H36A C36 H36B . 109.5 ?
C33 C36 H36C . 109.5 ?
H36A C36 H36C . 109.5 ?
H36B C36 H36C . 109.5 ?
C39 C37 C38 . 110.6(4) ?
C39 C37 C40 . 108.8(4) ?
C38 C37 C40 . 107.7(4) ?
C39 C37 C11 . 110.9(4) ?
C38 C37 C11 . 110.0(4) ?
C40 C37 C11 . 108.8(3) ?
C37 C38 H38A . 109.5 ?
C37 C38 H38B . 109.5 ?
H38A C38 H38B . 109.5 ?
C37 C38 H38C . 109.5 ?
H38A C38 H38C . 109.5 ?
H38B C38 H38C . 109.5 ?
C37 C39 H39A . 109.5 ?
C37 C39 H39B . 109.5 ?
H39A C39 H39B . 109.5 ?
C37 C39 H39C . 109.5 ?
H39A C39 H39C . 109.5 ?
H39B C39 H39C . 109.5 ?
C37 C40 H40A . 109.5 ?
C37 C40 H40B . 109.5 ?
H40A C40 H40B . 109.5 ?
C37 C40 H40C . 109.5 ?
H40A C40 H40C . 109.5 ?
H40B C40 H40C . 109.5 ?
C43 C41 C13 . 112.1(4) ?
C43 C41 C42 . 110.0(4) ?
C13 C41 C42 . 110.0(4) ?
C43 C41 C44 . 109.4(4) ?
C13 C41 C44 . 108.6(4) ?
C42 C41 C44 . 106.6(4) ?
C41 C42 H42A . 109.5 ?
C41 C42 H42B . 109.5 ?
H42A C42 H42B . 109.5 ?
C41 C42 H42C . 109.5 ?
H42A C42 H42C . 109.5 ?
H42B C42 H42C . 109.5 ?
C41 C43 H43A . 109.5 ?
C41 C43 H43B . 109.5 ?
H43A C43 H43B . 109.5 ?
C41 C43 H43C . 109.5 ?
H43A C43 H43C . 109.5 ?
H43B C43 H43C . 109.5 ?
C41 C44 H44A . 109.5 ?
C41 C44 H44B . 109.5 ?
H44A C44 H44B . 109.5 ?
C41 C44 H44C . 109.5 ?
H44A C44 H44C . 109.5 ?
H44B C44 H44C . 109.5 ?
C47 C45 C16 . 113.9(4) ?
C47 C45 C48 . 109.4(4) ?
C16 C45 C48 . 106.2(4) ?
C47 C45 C46 . 109.3(4) ?
C16 C45 C46 . 110.8(4) ?
C48 C45 C46 . 107.0(4) ?
C45 C46 H46A . 109.5 ?
C45 C46 H46B . 109.5 ?
H46A C46 H46B . 109.5 ?
C45 C46 H46C . 109.5 ?
H46A C46 H46C . 109.5 ?
H46B C46 H46C . 109.5 ?
C45 C47 H47A . 109.5 ?
C45 C47 H47B . 109.5 ?
H47A C47 H47B . 109.5 ?
C45 C47 H47C . 109.5 ?
H47A C47 H47C . 109.5 ?
H47B C47 H47C . 109.5 ?
C45 C48 H48A . 109.5 ?
C45 C48 H48B . 109.5 ?
H48A C48 H48B . 109.5 ?
C45 C48 H48C . 109.5 ?
H48A C48 H48C . 109.5 ?
H48B C48 H48C . 109.5 ?
C51 C49 C50 . 109.3(4) ?
C51 C49 C52 . 109.7(5) ?
C50 C49 C52 . 108.0(4) ?
C51 C49 C18 . 113.6(4) ?
C50 C49 C18 . 111.7(4) ?
C52 C49 C18 . 104.2(4) ?
C49 C50 H50A . 109.5 ?
C49 C50 H50B . 109.5 ?
H50A C50 H50B . 109.5 ?
C49 C50 H50C . 109.5 ?
H50A C50 H50C . 109.5 ?
H50B C50 H50C . 109.5 ?
C49 C51 H51A . 109.5 ?
C49 C51 H51B . 109.5 ?
H51A C51 H51B . 109.5 ?
C49 C51 H51C . 109.5 ?
H51A C51 H51C . 109.5 ?
H51B C51 H51C . 109.5 ?
C49 C52 H52A . 109.5 ?
C49 C52 H52B . 109.5 ?
H52A C52 H52B . 109.5 ?
C49 C52 H52C . 109.5 ?
H52A C52 H52C . 109.5 ?
H52B C52 H52C . 109.5 ?

loop_
_geom_bond_atom_site_label_1
_geom_bond_atom_site_label_2
_geom_bond_site_symmetry_2
_geom_bond_distance
_geom_bond_publ_flag
Ti1 C1 . 2.470(4) y
Ti1 C2 . 2.456(4) y
Ti1 C3 . 2.479(4) y
Ti1 C4 . 2.418(4) y
Ti1 C5 . 2.416(4) y
Ti1 C6 . 2.499(4) y
Ti1 C7 . 2.516(4) y
Ti1 C8 . 2.495(4) y
Ti1 C9 . 2.396(4) y
Ti1 C10 . 2.393(4) y
Ti1 Cg1 . 2.134 y
Ti1 Cg2 . 2.146 y
Ti1 O1 . 1.8780(8) y
Ti2 C11 . 2.485(4) y
Ti2 C12 . 2.455(4) y
Ti2 C13 . 2.450(4) y
Ti2 C14 . 2.407(4) y
Ti2 C15 . 2.421(4) y
Ti2 C16 . 2.514(4) y
Ti2 C17 . 2.523(4) y
Ti2 C18 . 2.516(4) y
Ti2 C19 . 2.398(4) y
Ti2 C20 . 2.391(4) y
Ti2 Cg3 . 2.159 y
Ti2 Cg4 . 2.128 y
Ti2 O2 . 1.8760(8) y
O1 Ti1 2_566 1.8780(8) ?
O2 Ti2 2_575 1.8760(8) ?
C1 C5 . 1.412(6) ?
C1 C2 . 1.416(6) ?
C1 C21 . 1.546(6) ?
C2 C3 . 1.420(6) ?
C2 H2 . 0.9500 ?
C3 C4 . 1.406(6) ?
C3 C25 . 1.538(6) ?
C4 C5 . 1.398(6) ?
C4 H4 . 0.9500 ?
C5 H5 . 0.9500 ?
C6 C10 . 1.414(6) ?
C6 C7 . 1.416(6) ?
C6 C29 . 1.538(6) ?
C7 C8 . 1.437(6) ?
C7 H7 . 0.9500 ?
C8 C9 . 1.403(6) ?
C8 C33 . 1.535(6) ?
C9 C10 . 1.398(6) ?
C9 H9 . 0.9500 ?
C10 H10 . 0.9500 ?
C11 C12 . 1.411(6) ?
C11 C15 . 1.421(6) ?
C11 C37 . 1.542(6) ?
C12 C13 . 1.421(6) ?
C12 H12 . 0.9500 ?
C13 C14 . 1.406(6) ?
C13 C41 . 1.529(6) ?
C14 C15 . 1.406(6) ?
C14 H14 . 0.9500 ?
C15 H15 . 0.9500 ?
C16 C20 . 1.407(6) ?
C16 C17 . 1.407(6) ?
C16 C45 . 1.533(6) ?
C17 C18 . 1.406(6) ?
C17 H17 . 0.9500 ?
C18 C19 . 1.415(6) ?
C18 C49 . 1.542(6) ?
C19 C20 . 1.406(6) ?
C19 H19 . 0.9500 ?
C20 H20 . 0.9500 ?
C21 C22 . 1.524(6) ?
C21 C23 . 1.528(6) ?
C21 C24 . 1.533(6) ?
C22 H22A . 0.9800 ?
C22 H22B . 0.9800 ?
C22 H22C . 0.9800 ?
C23 H23A . 0.9800 ?
C23 H23B . 0.9800 ?
C23 H23C . 0.9800 ?
C24 H24A . 0.9800 ?
C24 H24B . 0.9800 ?
C24 H24C . 0.9800 ?
C25 C28 . 1.529(6) ?
C25 C26 . 1.535(6) ?
C25 C27 . 1.539(6) ?
C26 H26A . 0.9800 ?
C26 H26B . 0.9800 ?
C26 H26C . 0.9800 ?
C27 H27A . 0.9800 ?
C27 H27B . 0.9800 ?
C27 H27C . 0.9800 ?
C28 H28A . 0.9800 ?
C28 H28B . 0.9800 ?
C28 H28C . 0.9800 ?
C29 C31 . 1.515(7) ?
C29 C30 . 1.522(7) ?
C29 C32 . 1.531(6) ?
C30 H30A . 0.9800 ?
C30 H30B . 0.9800 ?
C30 H30C . 0.9800 ?
C31 H31A . 0.9800 ?
C31 H31B . 0.9800 ?
C31 H31C . 0.9800 ?
C32 H32A . 0.9800 ?
C32 H32B . 0.9800 ?
C32 H32C . 0.9800 ?
C33 C34 . 1.525(6) ?
C33 C35 . 1.527(6) ?
C33 C36 . 1.546(6) ?
C34 H34A . 0.9800 ?
C34 H34B . 0.9800 ?
C34 H34C . 0.9800 ?
C35 H35A . 0.9800 ?
C35 H35B . 0.9800 ?
C35 H35C . 0.9800 ?
C36 H36A . 0.9800 ?
C36 H36B . 0.9800 ?
C36 H36C . 0.9800 ?
C37 C39 . 1.517(6) ?
C37 C38 . 1.529(6) ?
C37 C40 . 1.534(6) ?
C38 H38A . 0.9800 ?
C38 H38B . 0.9800 ?
C38 H38C . 0.9800 ?
C39 H39A . 0.9800 ?
C39 H39B . 0.9800 ?
C39 H39C . 0.9800 ?
C40 H40A . 0.9800 ?
C40 H40B . 0.9800 ?
C40 H40C . 0.9800 ?
C41 C43 . 1.525(6) ?
C41 C42 . 1.533(7) ?
C41 C44 . 1.538(6) ?
C42 H42A . 0.9800 ?
C42 H42B . 0.9800 ?
C42 H42C . 0.9800 ?
C43 H43A . 0.9800 ?
C43 H43B . 0.9800 ?
C43 H43C . 0.9800 ?
C44 H44A . 0.9800 ?
C44 H44B . 0.9800 ?
C44 H44C . 0.9800 ?
C45 C47 . 1.515(7) ?
C45 C48 . 1.538(6) ?
C45 C46 . 1.546(7) ?
C46 H46A . 0.9800 ?
C46 H46B . 0.9800 ?
C46 H46C . 0.9800 ?
C47 H47A . 0.9800 ?
C47 H47B . 0.9800 ?
C47 H47C . 0.9800 ?
C48 H48A . 0.9800 ?
C48 H48B . 0.9800 ?
C48 H48C . 0.9800 ?
C49 C51 . 1.514(7) ?
C49 C50 . 1.520(6) ?
C49 C52 . 1.539(7) ?
C50 H50A . 0.9800 ?
C50 H50B . 0.9800 ?
C50 H50C . 0.9800 ?
C51 H51A . 0.9800 ?
C51 H51B . 0.9800 ?
C51 H51C . 0.9800 ?
C52 H52A . 0.9800 ?
C52 H52B . 0.9800 ?
C52 H52C . 0.9800 ?

loop_
_geom_torsion_atom_site_label_1
_geom_torsion_atom_site_label_2
_geom_torsion_atom_site_label_3
_geom_torsion_atom_site_label_4
_geom_torsion
O1 Ti1 C1 C5 175.9(2)
C10 Ti1 C1 C5 -84.5(3)
C9 Ti1 C1 C5 -55.5(6)
C4 Ti1 C1 C5 37.5(2)
C2 Ti1 C1 C5 114.3(4)
C3 Ti1 C1 C5 78.0(3)
C8 Ti1 C1 C5 -0.8(4)
C6 Ti1 C1 C5 -57.9(3)
C7 Ti1 C1 C5 -23.3(3)
O1 Ti1 C1 C2 61.6(2)
C10 Ti1 C1 C2 161.2(2)
C9 Ti1 C1 C2 -169.8(5)
C5 Ti1 C1 C2 -114.3(4)
C4 Ti1 C1 C2 -76.8(3)
C3 Ti1 C1 C2 -36.3(2)
C8 Ti1 C1 C2 -115.2(3)
C6 Ti1 C1 C2 -172.2(2)
C7 Ti1 C1 C2 -137.6(2)
O1 Ti1 C1 C21 -61.1(3)
C10 Ti1 C1 C21 38.4(4)
C9 Ti1 C1 C21 67.4(7)
C5 Ti1 C1 C21 122.9(5)
C4 Ti1 C1 C21 160.4(4)
C2 Ti1 C1 C21 -122.8(5)
C3 Ti1 C1 C21 -159.1(4)
C8 Ti1 C1 C21 122.1(3)
C6 Ti1 C1 C21 65.0(4)
C7 Ti1 C1 C21 99.6(3)
C5 C1 C2 C3 2.1(5)
C21 C1 C2 C3 -170.1(4)
Ti1 C1 C2 C3 65.9(3)
C5 C1 C2 Ti1 -63.8(3)
C21 C1 C2 Ti1 124.0(4)
O1 Ti1 C2 C1 -120.9(2)
C10 Ti1 C2 C1 -47.7(6)
C9 Ti1 C2 C1 170.0(4)
C5 Ti1 C2 C1 37.8(2)
C4 Ti1 C2 C1 79.2(3)
C3 Ti1 C2 C1 117.1(4)
C8 Ti1 C2 C1 107.7(3)
C6 Ti1 C2 C1 11.7(4)
C7 Ti1 C2 C1 59.2(3)
O1 Ti1 C2 C3 122.0(2)
C10 Ti1 C2 C3 -164.8(4)
C9 Ti1 C2 C3 53.0(6)
C5 Ti1 C2 C3 -79.2(3)
C4 Ti1 C2 C3 -37.9(2)
C1 Ti1 C2 C3 -117.1(4)
C8 Ti1 C2 C3 -9.4(4)
C6 Ti1 C2 C3 -105.3(3)
C7 Ti1 C2 C3 -57.9(3)
C1 C2 C3 C4 -1.9(5)
Ti1 C2 C3 C4 63.7(3)
C1 C2 C3 C25 169.8(4)
Ti1 C2 C3 C25 -124.5(4)
C1 C2 C3 Ti1 -65.7(3)
O1 Ti1 C3 C4 -174.5(2)
C10 Ti1 C3 C4 48.3(6)
C9 Ti1 C3 C4 85.4(3)
C5 Ti1 C3 C4 -36.8(3)
C2 Ti1 C3 C4 -113.8(4)
C1 Ti1 C3 C4 -77.6(3)
C8 Ti1 C3 C4 60.1(3)
C6 Ti1 C3 C4 1.0(3)
C7 Ti1 C3 C4 24.7(3)
O1 Ti1 C3 C2 -60.7(2)
C10 Ti1 C3 C2 162.1(5)
C9 Ti1 C3 C2 -160.8(2)
C5 Ti1 C3 C2 77.0(3)
C4 Ti1 C3 C2 113.8(4)
C1 Ti1 C3 C2 36.2(2)
C8 Ti1 C3 C2 173.9(2)
C6 Ti1 C3 C2 114.8(3)
C7 Ti1 C3 C2 138.5(2)
O1 Ti1 C3 C25 61.9(4)
C10 Ti1 C3 C25 -75.3(7)
C9 Ti1 C3 C25 -38.2(4)
C5 Ti1 C3 C25 -160.4(4)
C4 Ti1 C3 C25 -123.6(5)
C2 Ti1 C3 C25 122.6(5)
C1 Ti1 C3 C25 158.8(4)
C8 Ti1 C3 C25 -63.5(4)
C6 Ti1 C3 C25 -122.6(3)
C7 Ti1 C3 C25 -98.9(4)
C2 C3 C4 C5 1.0(5)
C25 C3 C4 C5 -170.5(4)
Ti1 C3 C4 C5 65.7(3)
C2 C3 C4 Ti1 -64.7(3)
C25 C3 C4 Ti1 123.8(4)
O1 Ti1 C4 C5 -108.6(3)
C10 Ti1 C4 C5 80.4(3)
C9 Ti1 C4 C5 122.3(3)
C2 Ti1 C4 C5 -78.4(3)
C1 Ti1 C4 C5 -37.4(2)
C3 Ti1 C4 C5 -116.4(4)
C8 Ti1 C4 C5 118.8(3)
C6 Ti1 C4 C5 64.3(3)
C7 Ti1 C4 C5 86.9(3)
O1 Ti1 C4 C3 7.8(3)
C10 Ti1 C4 C3 -163.2(2)
C9 Ti1 C4 C3 -121.3(3)
C5 Ti1 C4 C3 116.4(4)
C2 Ti1 C4 C3 38.0(2)
C1 Ti1 C4 C3 79.0(3)
C8 Ti1 C4 C3 -124.8(3)
C6 Ti1 C4 C3 -179.3(2)
C7 Ti1 C4 C3 -156.6(3)
C3 C4 C5 C1 0.3(5)
Ti1 C4 C5 C1 67.7(3)
C3 C4 C5 Ti1 -67.4(3)
C2 C1 C5 C4 -1.5(5)
C21 C1 C5 C4 170.6(4)
Ti1 C1 C5 C4 -66.3(3)
C2 C1 C5 Ti1 64.9(3)
C21 C1 C5 Ti1 -123.0(4)
O1 Ti1 C5 C4 109.1(3)
C10 Ti1 C5 C4 -124.8(3)
C9 Ti1 C5 C4 -84.8(3)
C2 Ti1 C5 C4 77.3(3)
C1 Ti1 C5 C4 114.9(4)
C3 Ti1 C5 C4 36.4(2)
C8 Ti1 C5 C4 -65.7(3)
C6 Ti1 C5 C4 -119.0(3)
C7 Ti1 C5 C4 -87.1(3)
O1 Ti1 C5 C1 -5.8(3)
C10 Ti1 C5 C1 120.2(3)
C9 Ti1 C5 C1 160.3(2)
C4 Ti1 C5 C1 -114.9(4)
C2 Ti1 C5 C1 -37.6(2)
C3 Ti1 C5 C1 -78.5(3)
C8 Ti1 C5 C1 179.4(2)
C6 Ti1 C5 C1 126.0(3)
C7 Ti1 C5 C1 158.0(3)
O1 Ti1 C6 C10 -26.5(3)
C9 Ti1 C6 C10 37.8(2)
C5 Ti1 C6 C10 -171.0(3)
C4 Ti1 C6 C10 159.1(2)
C2 Ti1 C6 C10 -149.8(3)
C1 Ti1 C6 C10 -143.1(2)
C3 Ti1 C6 C10 158.5(2)
C8 Ti1 C6 C10 78.3(3)
C7 Ti1 C6 C10 114.5(4)
O1 Ti1 C6 C7 -141.0(2)
C10 Ti1 C6 C7 -114.5(4)
C9 Ti1 C6 C7 -76.7(3)
C5 Ti1 C6 C7 74.5(3)
C4 Ti1 C6 C7 44.6(3)
C2 Ti1 C6 C7 95.7(3)
C1 Ti1 C6 C7 102.4(3)
C3 Ti1 C6 C7 44.0(3)
C8 Ti1 C6 C7 -36.2(3)
O1 Ti1 C6 C29 94.1(5)
C10 Ti1 C6 C29 120.6(6)
C9 Ti1 C6 C29 158.3(5)
C5 Ti1 C6 C29 -50.4(5)
C4 Ti1 C6 C29 -80.4(5)
C2 Ti1 C6 C29 -29.2(6)
C1 Ti1 C6 C29 -22.5(5)
C3 Ti1 C6 C29 -80.9(5)
C8 Ti1 C6 C29 -161.1(5)
C7 Ti1 C6 C29 -124.9(6)
C10 C6 C7 C8 1.6(5)
C29 C6 C7 C8 -157.5(4)
Ti1 C6 C7 C8 63.8(3)
C10 C6 C7 Ti1 -62.2(3)
C29 C6 C7 Ti1 138.7(4)
O1 Ti1 C7 C6 60.4(3)
C10 Ti1 C7 C6 38.0(3)
C9 Ti1 C7 C6 79.8(3)
C5 Ti1 C7 C6 -102.2(3)
C4 Ti1 C7 C6 -136.3(3)
C2 Ti1 C7 C6 -119.8(3)
C1 Ti1 C7 C6 -89.3(3)
C3 Ti1 C7 C6 -149.8(3)
C8 Ti1 C7 C6 117.5(4)
O1 Ti1 C7 C8 -57.2(3)
C10 Ti1 C7 C8 -79.6(3)
C9 Ti1 C7 C8 -37.7(2)
C5 Ti1 C7 C8 140.3(3)
C4 Ti1 C7 C8 106.2(3)
C2 Ti1 C7 C8 122.6(3)
C1 Ti1 C7 C8 153.1(2)
C3 Ti1 C7 C8 92.7(3)
C6 Ti1 C7 C8 -117.5(4)
C6 C7 C8 C9 -1.4(5)
Ti1 C7 C8 C9 62.7(3)
C6 C7 C8 C33 157.8(4)
Ti1 C7 C8 C33 -138.1(4)
C6 C7 C8 Ti1 -64.1(3)
O1 Ti1 C8 C9 28.9(3)
C10 Ti1 C8 C9 -37.7(3)
C5 Ti1 C8 C9 -155.1(3)
C4 Ti1 C8 C9 174.6(3)
C2 Ti1 C8 C9 151.6(3)
C1 Ti1 C8 C9 -154.6(3)
C3 Ti1 C8 C9 146.2(3)
C6 Ti1 C8 C9 -78.6(3)
C7 Ti1 C8 C9 -114.2(4)
O1 Ti1 C8 C7 143.1(2)
C10 Ti1 C8 C7 76.5(3)
C9 Ti1 C8 C7 114.2(4)
C5 Ti1 C8 C7 -40.9(3)
C4 Ti1 C8 C7 -71.2(3)
C2 Ti1 C8 C7 -94.2(3)
C1 Ti1 C8 C7 -40.4(3)
C3 Ti1 C8 C7 -99.6(3)
C6 Ti1 C8 C7 35.6(2)
O1 Ti1 C8 C33 -93.0(4)
C10 Ti1 C8 C33 -159.6(5)
C9 Ti1 C8 C33 -121.9(6)
C5 Ti1 C8 C33 83.1(4)
C4 Ti1 C8 C33 52.7(4)
C2 Ti1 C8 C33 29.7(6)
C1 Ti1 C8 C33 83.5(5)
C3 Ti1 C8 C33 24.3(5)
C6 Ti1 C8 C33 159.5(5)
C7 Ti1 C8 C33 123.9(6)
C7 C8 C9 C10 0.7(5)
C33 C8 C9 C10 -158.0(4)
Ti1 C8 C9 C10 66.5(3)
C7 C8 C9 Ti1 -65.8(3)
C33 C8 C9 Ti1 135.5(4)
O1 Ti1 C9 C10 90.4(2)
C5 Ti1 C9 C10 -80.1(3)
C4 Ti1 C9 C10 -121.6(3)
C2 Ti1 C9 C10 159.3(4)
C1 Ti1 C9 C10 -40.0(6)
C3 Ti1 C9 C10 -162.7(2)
C8 Ti1 C9 C10 -115.2(4)
C6 Ti1 C9 C10 -37.3(2)
C7 Ti1 C9 C10 -77.4(3)
O1 Ti1 C9 C8 -154.5(2)
C10 Ti1 C9 C8 115.2(4)
C5 Ti1 C9 C8 35.0(3)
C4 Ti1 C9 C8 -6.4(3)
C2 Ti1 C9 C8 -85.5(6)
C1 Ti1 C9 C8 75.2(6)
C3 Ti1 C9 C8 -47.5(3)
C6 Ti1 C9 C8 77.9(3)
C7 Ti1 C9 C8 37.8(2)
C8 C9 C10 C6 0.3(5)
Ti1 C9 C10 C6 69.6(3)
C8 C9 C10 Ti1 -69.3(3)
C7 C6 C10 C9 -1.2(5)
C29 C6 C10 C9 157.7(4)
Ti1 C6 C10 C9 -66.9(3)
C7 C6 C10 Ti1 65.7(3)
C29 C6 C10 Ti1 -135.5(4)
O1 Ti1 C10 C9 -88.2(2)
C5 Ti1 C10 C9 125.4(3)
C4 Ti1 C10 C9 85.7(3)
C2 Ti1 C10 C9 -161.2(4)
C1 Ti1 C10 C9 165.5(2)
C3 Ti1 C10 C9 50.5(6)
C8 Ti1 C10 C9 36.9(2)
C6 Ti1 C10 C9 114.9(4)
C7 Ti1 C10 C9 77.8(3)
O1 Ti1 C10 C6 156.9(2)
C9 Ti1 C10 C6 -114.9(4)
C5 Ti1 C10 C6 10.5(3)
C4 Ti1 C10 C6 -29.2(3)
C2 Ti1 C10 C6 83.9(5)
C1 Ti1 C10 C6 50.6(3)
C3 Ti1 C10 C6 -64.4(6)
C8 Ti1 C10 C6 -78.0(3)
C7 Ti1 C10 C6 -37.1(2)
O2 Ti2 C11 C12 -59.0(3)
C20 Ti2 C11 C12 -161.0(3)
C19 Ti2 C11 C12 163.2(5)
C14 Ti2 C11 C12 77.1(3)
C15 Ti2 C11 C12 114.8(4)
C13 Ti2 C11 C12 36.3(3)
C16 Ti2 C11 C12 173.2(3)
C18 Ti2 C11 C12 115.3(3)
C17 Ti2 C11 C12 138.8(3)
O2 Ti2 C11 C15 -173.8(2)
C20 Ti2 C11 C15 84.2(3)
C19 Ti2 C11 C15 48.4(6)
C14 Ti2 C11 C15 -37.7(2)
C13 Ti2 C11 C15 -78.5(3)
C12 Ti2 C11 C15 -114.8(4)
C16 Ti2 C11 C15 58.4(3)
C18 Ti2 C11 C15 0.6(4)
C17 Ti2 C11 C15 24.0(3)
O2 Ti2 C11 C37 63.0(4)
C20 Ti2 C11 C37 -39.0(5)
C19 Ti2 C11 C37 -74.8(7)
C14 Ti2 C11 C37 -160.9(4)
C15 Ti2 C11 C37 -123.2(5)
C13 Ti2 C11 C37 158.3(4)
C12 Ti2 C11 C37 122.0(5)
C16 Ti2 C11 C37 -64.8(4)
C18 Ti2 C11 C37 -122.7(4)
C17 Ti2 C11 C37 -99.2(4)
C15 C11 C12 C13 -1.6(5)
C37 C11 C12 C13 170.1(4)
Ti2 C11 C12 C13 -64.7(3)
C15 C11 C12 Ti2 63.1(3)
C37 C11 C12 Ti2 -125.2(4)
O2 Ti2 C12 C11 123.2(3)
C20 Ti2 C12 C11 50.5(6)
C19 Ti2 C12 C11 -165.0(4)
C14 Ti2 C12 C11 -79.3(3)
C15 Ti2 C12 C11 -37.7(3)
C13 Ti2 C12 C11 -117.6(4)
C16 Ti2 C12 C11 -10.3(4)
C18 Ti2 C12 C11 -104.9(3)
C17 Ti2 C12 C11 -57.7(3)
O2 Ti2 C12 C13 -119.2(2)
C20 Ti2 C12 C13 168.1(4)
C19 Ti2 C12 C13 -47.5(6)
C14 Ti2 C12 C13 38.3(2)
C15 Ti2 C12 C13 79.8(3)
C11 Ti2 C12 C13 117.6(4)
C16 Ti2 C12 C13 107.2(3)
C18 Ti2 C12 C13 12.6(4)
C17 Ti2 C12 C13 59.9(3)
C11 C12 C13 C14 1.0(5)
Ti2 C12 C13 C14 -64.7(3)
C11 C12 C13 C41 -169.3(4)
Ti2 C12 C13 C41 125.0(4)
C11 C12 C13 Ti2 65.7(3)
O2 Ti2 C13 C14 176.0(2)
C20 Ti2 C13 C14 -54.1(6)
C19 Ti2 C13 C14 -84.8(3)
C15 Ti2 C13 C14 36.9(2)
C12 Ti2 C13 C14 113.3(4)
C11 Ti2 C13 C14 77.6(3)
C16 Ti2 C13 C14 -1.8(4)
C18 Ti2 C13 C14 -58.3(3)
C17 Ti2 C13 C14 -24.1(3)
O2 Ti2 C13 C12 62.7(3)
C20 Ti2 C13 C12 -167.4(5)
C19 Ti2 C13 C12 161.8(3)
C14 Ti2 C13 C12 -113.3(4)
C15 Ti2 C13 C12 -76.4(3)
C11 Ti2 C13 C12 -35.7(2)
C16 Ti2 C13 C12 -115.1(3)
C18 Ti2 C13 C12 -171.7(2)
C17 Ti2 C13 C12 -137.4(3)
O2 Ti2 C13 C41 -60.8(4)
C20 Ti2 C13 C41 69.1(7)
C19 Ti2 C13 C41 38.4(5)
C14 Ti2 C13 C41 123.2(5)
C15 Ti2 C13 C41 160.1(4)
C12 Ti2 C13 C41 -123.5(5)
C11 Ti2 C13 C41 -159.2(4)
C16 Ti2 C13 C41 121.4(4)
C18 Ti2 C13 C41 64.8(4)
C17 Ti2 C13 C41 99.1(4)
C12 C13 C14 C15 0.0(5)
C41 C13 C14 C15 170.2(4)
Ti2 C13 C14 C15 -66.0(3)
C12 C13 C14 Ti2 66.0(3)
C41 C13 C14 Ti2 -123.8(4)
O2 Ti2 C14 C15 110.8(2)
C20 Ti2 C14 C15 -82.8(3)
C19 Ti2 C14 C15 -123.5(3)
C13 Ti2 C14 C15 116.3(4)
C12 Ti2 C14 C15 78.0(3)
C11 Ti2 C14 C15 37.4(2)
C16 Ti2 C14 C15 -64.9(3)
C18 Ti2 C14 C15 -117.9(3)
C17 Ti2 C14 C15 -86.3(3)
O2 Ti2 C14 C13 -5.5(3)
C20 Ti2 C14 C13 160.9(2)
C19 Ti2 C14 C13 120.2(3)
C15 Ti2 C14 C13 -116.3(4)
C12 Ti2 C14 C13 -38.3(2)
C11 Ti2 C14 C13 -78.9(3)
C16 Ti2 C14 C13 178.8(2)
C18 Ti2 C14 C13 125.8(3)
C17 Ti2 C14 C13 157.4(3)
C13 C14 C15 C11 -1.0(5)
Ti2 C14 C15 C11 -67.8(3)
C13 C14 C15 Ti2 66.8(3)
C12 C11 C15 C14 1.6(5)
C37 C11 C15 C14 -170.0(4)
Ti2 C11 C15 C14 65.7(3)
C12 C11 C15 Ti2 -64.1(3)
C37 C11 C15 Ti2 124.3(4)
O2 Ti2 C15 C14 -106.0(3)
C20 Ti2 C15 C14 123.5(3)
C19 Ti2 C15 C14 82.1(3)
C13 Ti2 C15 C14 -36.6(2)
C12 Ti2 C15 C14 -77.6(3)
C11 Ti2 C15 C14 -114.8(4)
C16 Ti2 C15 C14 119.1(3)
C18 Ti2 C15 C14 65.6(3)
C17 Ti2 C15 C14 87.8(3)
O2 Ti2 C15 C11 8.8(3)
C20 Ti2 C15 C11 -121.7(3)
C19 Ti2 C15 C11 -163.1(2)
C14 Ti2 C15 C11 114.8(4)
C13 Ti2 C15 C11 78.2(3)
C12 Ti2 C15 C11 37.2(2)
C16 Ti2 C15 C11 -126.1(3)
C18 Ti2 C15 C11 -179.6(3)
C17 Ti2 C15 C11 -157.4(3)
O2 Ti2 C16 C20 27.0(3)
C19 Ti2 C16 C20 -38.3(3)
C14 Ti2 C16 C20 -156.5(3)
C15 Ti2 C16 C20 173.2(3)
C13 Ti2 C16 C20 -155.5(3)
C12 Ti2 C16 C20 151.0(3)
C11 Ti2 C16 C20 145.0(3)
C18 Ti2 C16 C20 -79.2(3)
C17 Ti2 C16 C20 -114.3(4)
O2 Ti2 C16 C17 141.3(2)
C20 Ti2 C16 C17 114.3(4)
C19 Ti2 C16 C17 75.9(3)
C14 Ti2 C16 C17 -42.2(3)
C15 Ti2 C16 C17 -72.5(3)
C13 Ti2 C16 C17 -41.2(3)
C12 Ti2 C16 C17 -94.7(3)
C11 Ti2 C16 C17 -100.7(3)
C18 Ti2 C16 C17 35.1(2)
O2 Ti2 C16 C45 -94.0(5)
C20 Ti2 C16 C45 -121.0(6)
C19 Ti2 C16 C45 -159.3(5)
C14 Ti2 C16 C45 82.5(5)
C15 Ti2 C16 C45 52.2(5)
C13 Ti2 C16 C45 83.5(5)
C12 Ti2 C16 C45 30.0(6)
C11 Ti2 C16 C45 24.0(5)
C18 Ti2 C16 C45 159.8(5)
C17 Ti2 C16 C45 124.7(6)
C20 C16 C17 C18 -2.6(5)
C45 C16 C17 C18 158.3(4)
Ti2 C16 C17 C18 -64.4(3)
C20 C16 C17 Ti2 61.8(3)
C45 C16 C17 Ti2 -137.3(4)
O2 Ti2 C17 C18 58.4(3)
C20 Ti2 C17 C18 80.7(3)
C19 Ti2 C17 C18 38.2(3)
C14 Ti2 C17 C18 -102.4(3)
C15 Ti2 C17 C18 -136.7(3)
C13 Ti2 C17 C18 -89.1(3)
C12 Ti2 C17 C18 -120.2(3)
C11 Ti2 C17 C18 -150.0(3)
C16 Ti2 C17 C18 118.7(4)
O2 Ti2 C17 C16 -60.3(3)
C20 Ti2 C17 C16 -38.0(2)
C19 Ti2 C17 C16 -80.5(3)
C14 Ti2 C17 C16 138.9(3)
C15 Ti2 C17 C16 104.6(3)
C13 Ti2 C17 C16 152.2(2)
C12 Ti2 C17 C16 121.1(3)
C11 Ti2 C17 C16 91.4(3)
C18 Ti2 C17 C16 -118.7(4)
C16 C17 C18 C19 2.3(5)
Ti2 C17 C18 C19 -62.0(3)
C16 C17 C18 C49 -157.0(4)
Ti2 C17 C18 C49 138.6(4)
C16 C17 C18 Ti2 64.3(3)
O2 Ti2 C18 C17 -142.5(2)
C20 Ti2 C18 C17 -75.8(3)
C19 Ti2 C18 C17 -114.1(4)
C14 Ti2 C18 C17 74.6(3)
C15 Ti2 C18 C17 44.1(3)
C13 Ti2 C18 C17 102.7(3)
C12 Ti2 C18 C17 95.4(3)
C11 Ti2 C18 C17 43.8(4)
C16 Ti2 C18 C17 -35.1(2)
O2 Ti2 C18 C19 -28.4(3)
C20 Ti2 C18 C19 38.3(3)
C14 Ti2 C18 C19 -171.3(3)
C15 Ti2 C18 C19 158.2(3)
C13 Ti2 C18 C19 -143.2(3)
C12 Ti2 C18 C19 -150.5(3)
C11 Ti2 C18 C19 157.9(3)
C16 Ti2 C18 C19 79.0(3)
C17 Ti2 C18 C19 114.1(4)
O2 Ti2 C18 C49 91.5(5)
C20 Ti2 C18 C49 158.2(5)
C19 Ti2 C18 C49 119.9(6)
C14 Ti2 C18 C49 -51.4(5)
C15 Ti2 C18 C49 -81.9(5)
C13 Ti2 C18 C49 -23.3(5)
C12 Ti2 C18 C49 -30.6(6)
C11 Ti2 C18 C49 -82.2(5)
C16 Ti2 C18 C49 -161.1(5)
C17 Ti2 C18 C49 -126.0(6)
C17 C18 C19 C20 -1.2(5)
C49 C18 C19 C20 158.3(4)
Ti2 C18 C19 C20 -66.8(3)
C17 C18 C19 Ti2 65.6(3)
C49 C18 C19 Ti2 -135.0(4)
O2 Ti2 C19 C20 -90.4(3)
C14 Ti2 C19 C20 124.5(3)
C15 Ti2 C19 C20 84.1(3)
C13 Ti2 C19 C20 164.8(3)
C12 Ti2 C19 C20 -161.6(4)
C11 Ti2 C19 C20 48.8(6)
C16 Ti2 C19 C20 37.2(3)
C18 Ti2 C19 C20 114.2(4)
C17 Ti2 C19 C20 77.1(3)
O2 Ti2 C19 C18 155.4(3)
C20 Ti2 C19 C18 -114.2(4)
C14 Ti2 C19 C18 10.2(3)
C15 Ti2 C19 C18 -30.1(4)
C13 Ti2 C19 C18 50.6(3)
C12 Ti2 C19 C18 84.1(6)
C11 Ti2 C19 C18 -65.5(6)
C16 Ti2 C19 C18 -77.0(3)
C17 Ti2 C19 C18 -37.1(3)
C18 C19 C20 C16 -0.4(5)
Ti2 C19 C20 C16 -70.7(3)
C18 C19 C20 Ti2 70.3(3)
C17 C16 C20 C19 1.8(5)
C45 C16 C20 C19 -158.7(4)
Ti2 C16 C20 C19 67.4(3)
C17 C16 C20 Ti2 -65.6(3)
C45 C16 C20 Ti2 133.9(4)
O2 Ti2 C20 C19 89.0(3)
C14 Ti2 C20 C19 -81.5(3)
C15 Ti2 C20 C19 -122.4(3)
C13 Ti2 C20 C19 -42.3(6)
C12 Ti2 C20 C19 161.1(5)
C11 Ti2 C20 C19 -163.1(3)
C16 Ti2 C20 C19 -114.3(4)
C18 Ti2 C20 C19 -37.4(3)
C17 Ti2 C20 C19 -77.3(3)
O2 Ti2 C20 C16 -156.7(3)
C19 Ti2 C20 C16 114.3(4)
C14 Ti2 C20 C16 32.9(4)
C15 Ti2 C20 C16 -8.0(3)
C13 Ti2 C20 C16 72.0(6)
C12 Ti2 C20 C16 -84.6(6)
C11 Ti2 C20 C16 -48.8(3)
C18 Ti2 C20 C16 76.9(3)
C17 Ti2 C20 C16 37.1(2)
C5 C1 C21 C22 102.8(5)
C2 C1 C21 C22 -86.6(5)
Ti1 C1 C21 C22 8.9(5)
C5 C1 C21 C23 -19.0(6)
C2 C1 C21 C23 151.6(4)
Ti1 C1 C21 C23 -112.9(4)
C5 C1 C21 C24 -136.7(4)
C2 C1 C21 C24 33.9(6)
Ti1 C1 C21 C24 129.4(3)
C4 C3 C25 C28 -97.9(5)
C2 C3 C25 C28 92.3(5)
Ti1 C3 C25 C28 -3.2(5)
C4 C3 C25 C26 141.1(5)
C2 C3 C25 C26 -28.7(6)
Ti1 C3 C25 C26 -124.2(4)
C4 C3 C25 C27 23.7(6)
C2 C3 C25 C27 -146.2(4)
Ti1 C3 C25 C27 118.4(4)
C10 C6 C29 C31 163.9(5)
C7 C6 C29 C31 -41.0(7)
Ti1 C6 C29 C31 65.4(6)
C10 C6 C29 C30 38.1(7)
C7 C6 C29 C30 -166.9(5)
Ti1 C6 C29 C30 -60.4(6)
C10 C6 C29 C32 -78.8(5)
C7 C6 C29 C32 76.3(5)
Ti1 C6 C29 C32 -177.2(4)
C9 C8 C33 C34 -30.0(6)
C7 C8 C33 C34 175.1(4)
Ti1 C8 C33 C34 69.8(6)
C9 C8 C33 C35 -154.8(5)
C7 C8 C33 C35 50.3(6)
Ti1 C8 C33 C35 -55.1(6)
C9 C8 C33 C36 86.6(5)
C7 C8 C33 C36 -68.3(5)
Ti1 C8 C33 C36 -173.6(3)
C12 C11 C37 C39 88.8(5)
C15 C11 C37 C39 -101.3(5)
Ti2 C11 C37 C39 -6.6(5)
C12 C11 C37 C38 -148.5(4)
C15 C11 C37 C38 21.4(6)
Ti2 C11 C37 C38 116.1(4)
C12 C11 C37 C40 -30.8(6)
C15 C11 C37 C40 139.2(5)
Ti2 C11 C37 C40 -126.2(4)
C14 C13 C41 C43 101.6(5)
C12 C13 C41 C43 -90.1(5)
Ti2 C13 C41 C43 6.8(6)
C14 C13 C41 C42 -21.1(6)
C12 C13 C41 C42 147.2(5)
Ti2 C13 C41 C42 -115.9(4)
C14 C13 C41 C44 -137.5(5)
C12 C13 C41 C44 30.8(6)
Ti2 C13 C41 C44 127.7(4)
C20 C16 C45 C47 -150.3(5)
C17 C16 C45 C47 52.8(6)
Ti2 C16 C45 C47 -52.7(7)
C20 C16 C45 C48 89.2(5)
C17 C16 C45 C48 -67.7(5)
Ti2 C16 C45 C48 -173.2(4)
C20 C16 C45 C46 -26.6(6)
C17 C16 C45 C46 176.5(4)
Ti2 C16 C45 C46 71.1(6)
C17 C18 C49 C51 -50.5(6)
C19 C18 C49 C51 154.1(5)
Ti2 C18 C49 C51 56.7(6)
C17 C18 C49 C50 -174.8(4)
C19 C18 C49 C50 29.8(6)
Ti2 C18 C49 C50 -67.6(6)
C17 C18 C49 C52 68.8(5)
C19 C18 C49 C52 -86.6(5)
Ti2 C18 C49 C52 176.0(4)
